data_2106721
loop_
_publ_author_name
'Petrovic, D.'
'Ribar, B.'

_publ_section_title
;
 A redertimination of the crystal structure of Zn (N O3) (H2 O)2
;
_journal_name_full 'Acta Crystallographica B (24,1968-38,1982)'
_journal_page_first 1795
_journal_page_last 1796
_journal_volume 31
_journal_year 1975
_chemical_formula_sum 'H4 N2 O8 Zn'
_chemical_name_systematic 'Zn (N O3)2 (H2 O)2'
_space_group_IT_number 14
_symmetry_space_group_name_Hall '-P 2ybc'
_symmetry_space_group_name_H-M 'P 1 21/c 1'
_cell_angle_alpha 90
_cell_angle_beta 91
_cell_angle_gamma 90
_cell_formula_units_Z 2
_cell_length_a 5.754
_cell_length_b 5.978
_cell_length_c 8.557
_cell_volume 294.294
_citation_journal_id_ASTM ACBCAR
_cod_data_source_file Petrovic_ACBCAR_1975_50.cif
_cod_data_source_block H4N2O8Zn1
_cod_original_cell_volume 294.2939
_cod_original_formula_sum 'H4 N2 O8 Zn1'
_cod_database_code 2106721

loop_
_symmetry_equiv_pos_as_xyz
x,y,z
-x,y+1/2,-z+1/2
-x,-y,-z
x,-y-1/2,z-1/2

loop_
_atom_site_label
_atom_site_type_symbol
_atom_site_fract_x
_atom_site_fract_y
_atom_site_fract_z
_atom_site_occupancy
_atom_site_U_iso_or_equiv
O2 O-2 0.426 0.4165 0.2465 1 0.0
O1 O-2 0.054 0.3676 0.2338 1 0.0
O4 O-2 0.2461 -0.2452 0.512 1 0.0
O3 O-2 0.2565 0.2221 0.4224 1 0.0
Zn1 Zn+2 0 0 0.5 1 0.0
N1 N+5 0.248 0.3385 0.2984 1 0.0
